data_7023854
loop_
_publ_author_name
'Liu, Baolin'
'Liu, Qingxia'
'Xiao, Hongping'
'Zhang, Wu'
'Tao, Ruojie'

_publ_section_title
;
 Family of dumbbell Ni4Ln2 (Ln = Pr, Sm, Eu, Gd, Tb, Ho, Er) complexes:
 syntheses, structures, luminescent and magnetic properties.
;
_journal_issue 14
_journal_name_full 'Dalton transactions (Cambridge, England : 2003)'
_journal_page_first 5047
_journal_page_last 5055
_journal_paper_doi 10.1039/c3dt32935f
_journal_volume 42
_journal_year 2013
_chemical_formula_moiety 'C60 H58 Eu2 N8 Ni4 O24, 9(H2 O)'
_chemical_formula_sum 'C60 H76 Eu2 N8 Ni4 O33'
_chemical_formula_weight 1976.05
_chemical_name_systematic
;
?
;
_space_group_IT_number 14
_symmetry_cell_setting monoclinic
_symmetry_space_group_name_Hall '-P 2yn'
_symmetry_space_group_name_H-M 'P 1 21/n 1'
_atom_sites_solution_hydrogens geom
_atom_sites_solution_primary direct
_atom_sites_solution_secondary difmap
_audit_creation_method SHELXL-97
_cell_angle_alpha 90.00
_cell_angle_beta 98.101(4)
_cell_angle_gamma 90.00
_cell_formula_units_Z 2
_cell_length_a 12.703(3)
_cell_length_b 18.339(5)
_cell_length_c 15.578(4)
_cell_measurement_reflns_used 2215
_cell_measurement_temperature 296(2)
_cell_measurement_theta_max 25.25
_cell_measurement_theta_min 2.22
_cell_volume 3592.8(16)
_computing_cell_refinement 'APEX 2'
_computing_data_collection 'APEX 2 (Bruker, 2009)'
_computing_data_reduction 'SAINT (Bruker, 2009)'
_computing_molecular_graphics 'SHELXTL (Bruker, 2009)'
_computing_publication_material SHELXTL
_computing_structure_refinement 'SHELXL-97 (Sheldrick, 2008)'
_computing_structure_solution 'SHELXS-97 (Sheldrick, 2008)'
_diffrn_ambient_temperature 296(2)
_diffrn_measured_fraction_theta_full 1.000
_diffrn_measured_fraction_theta_max 1.000
_diffrn_measurement_device_type 'Bruker Smart APEX II CCD area detector'
_diffrn_measurement_method 'phi and omega scans'
_diffrn_radiation_monochromator graphite
_diffrn_radiation_source 'fine-focus sealed tube'
_diffrn_radiation_type MoK\a
_diffrn_radiation_wavelength 0.71073
_diffrn_reflns_av_R_equivalents 0.0452
_diffrn_reflns_av_sigmaI/netI 0.0529
_diffrn_reflns_limit_h_max 14
_diffrn_reflns_limit_h_min -15
_diffrn_reflns_limit_k_max 21
_diffrn_reflns_limit_k_min -17
_diffrn_reflns_limit_l_max 18
_diffrn_reflns_limit_l_min -17
_diffrn_reflns_number 17947
_diffrn_reflns_theta_full 25.00
_diffrn_reflns_theta_max 25.00
_diffrn_reflns_theta_min 1.73
_exptl_absorpt_coefficient_mu 2.842
_exptl_absorpt_correction_T_max 0.7451
_exptl_absorpt_correction_T_min 0.6437
_exptl_absorpt_correction_type multi-scan
_exptl_absorpt_process_details 'SADABS (Bruker, 2009)'
_exptl_crystal_colour green
_exptl_crystal_density_diffrn 1.827
_exptl_crystal_density_method 'not measured'
_exptl_crystal_description block
_exptl_crystal_F_000 1988
_exptl_crystal_size_max 0.17
_exptl_crystal_size_mid 0.14
_exptl_crystal_size_min 0.11
_refine_diff_density_max 1.935
_refine_diff_density_min -1.419
_refine_diff_density_rms 0.234
_refine_ls_extinction_method none
_refine_ls_goodness_of_fit_ref 1.064
_refine_ls_hydrogen_treatment constr
_refine_ls_matrix_type full
_refine_ls_number_parameters 487
_refine_ls_number_reflns 6331
_refine_ls_number_restraints 0
_refine_ls_restrained_S_all 1.064
_refine_ls_R_factor_all 0.0540
_refine_ls_R_factor_gt 0.0415
_refine_ls_shift/su_max 0.002
_refine_ls_shift/su_mean 0.000
_refine_ls_structure_factor_coef Fsqd
_refine_ls_weighting_details 'calc w=1/[\s^2^(Fo^2^)+(0.0812P)^2^+0.0000P] where P=(Fo^2^+2Fc^2^)/3'
_refine_ls_weighting_scheme calc
_refine_ls_wR_factor_gt 0.1191
_refine_ls_wR_factor_ref 0.1300
_reflns_number_gt 5156
_reflns_number_total 6331
_reflns_threshold_expression >2sigma(I)
_cod_data_source_file c3dt32935f.txt
_cod_data_source_block 1
_cod_original_cell_volume 3592.9(16)
_cod_original_sg_symbol_H-M 'P 21/n'
_cod_database_code 7023854

loop_
_symmetry_equiv_pos_as_xyz
'x, y, z'
'-x+1/2, y+1/2, -z+1/2'
'-x, -y, -z'
'x-1/2, -y-1/2, z-1/2'

loop_
_atom_site_label
_atom_site_type_symbol
_atom_site_fract_x
_atom_site_fract_y
_atom_site_fract_z
_atom_site_U_iso_or_equiv
_atom_site_adp_type
_atom_site_occupancy
_atom_site_symmetry_multiplicity
_atom_site_calc_flag
_atom_site_refinement_flags
Ni1 Ni 0.15540(6) 0.89262(4) 0.70755(5) 0.0353(2) Uani 1 1 d .
Ni2 Ni 0.30926(6) 1.04742(4) 0.70947(5) 0.03202(19) Uani 1 1 d .
Eu1 Eu 0.08134(2) 1.055429(13) 0.597304(17) 0.02785(12) Uani 1 1 d .
C1 C -0.1671(4) 0.9789(3) 0.6583(4) 0.0359(13) Uani 1 1 d .
C2 C -0.2628(5) 0.9723(4) 0.6930(5) 0.0585(19) Uani 1 1 d .
H2 H -0.3222 0.9977 0.6668 0.070 Uiso 1 1 calc R
C3 C -0.2722(6) 0.9299(5) 0.7640(6) 0.073(3) Uani 1 1 d .
H3 H -0.3362 0.9279 0.7864 0.088 Uiso 1 1 calc R
C4 C -0.1866(6) 0.8906(5) 0.8016(5) 0.071(2) Uani 1 1 d .
H4 H -0.1942 0.8596 0.8476 0.085 Uiso 1 1 calc R
C5 C -0.0871(5) 0.8960(3) 0.7718(4) 0.0483(16) Uani 1 1 d .
C6 C -0.0745(5) 0.9434(3) 0.7004(4) 0.0357(14) Uani 1 1 d .
C7 C -0.1727(4) 1.0204(3) 0.5750(4) 0.0323(12) Uani 1 1 d .
C8 C -0.0032(6) 0.8503(4) 0.8164(5) 0.0579(19) Uani 1 1 d .
H8 H -0.0217 0.8217 0.8613 0.070 Uiso 1 1 calc R
C9 C 0.1619(6) 0.7886(4) 0.8513(5) 0.064(2) Uani 1 1 d .
H9A H 0.1476 0.7410 0.8252 0.076 Uiso 1 1 calc R
H9B H 0.1465 0.7866 0.9105 0.076 Uiso 1 1 calc R
C10 C 0.2763(6) 0.8083(4) 0.8509(5) 0.062(2) Uani 1 1 d .
H10A H 0.3207 0.7665 0.8688 0.075 Uiso 1 1 calc R
H10B H 0.2958 0.8474 0.8921 0.075 Uiso 1 1 calc R
C11 C 0.3982(5) 0.8708(3) 0.7655(4) 0.0480(16) Uani 1 1 d .
H11A H 0.4030 0.8901 0.7082 0.058 Uiso 1 1 calc R
H11B H 0.4548 0.8353 0.7786 0.058 Uiso 1 1 calc R
C12 C 0.4183(6) 0.9336(4) 0.8314(5) 0.061(2) Uani 1 1 d .
H12A H 0.4257 0.9142 0.8899 0.073 Uiso 1 1 calc R
H12B H 0.4840 0.9583 0.8241 0.073 Uiso 1 1 calc R
C13 C 0.2787(7) 0.9979(4) 0.8832(5) 0.075(3) Uani 1 1 d .
H13 H 0.3061 0.9756 0.9352 0.090 Uiso 1 1 calc R
C14 C 0.1824(8) 1.0427(5) 0.8845(5) 0.074(3) Uani 1 1 d .
C15 C 0.1364(12) 1.0453(6) 0.9627(7) 0.137(6) Uani 1 1 d .
H15 H 0.1701 1.0204 1.0109 0.165 Uiso 1 1 calc R
C16 C 0.0478(12) 1.0815(7) 0.9702(8) 0.130(5) Uani 1 1 d .
H16 H 0.0233 1.0846 1.0235 0.156 Uiso 1 1 calc R
C17 C -0.0069(8) 1.1142(5) 0.8992(6) 0.091(3) Uani 1 1 d .
H17 H -0.0702 1.1384 0.9042 0.109 Uiso 1 1 calc R
C18 C 0.0299(6) 1.1122(3) 0.8197(5) 0.0524(18) Uani 1 1 d .
C19 C 0.1283(5) 1.0776(3) 0.8115(4) 0.0453(15) Uani 1 1 d .
C20 C -0.0405(5) 1.1451(4) 0.7448(5) 0.0570(19) Uani 1 1 d .
C21 C 0.2955(6) 0.7677(3) 0.7054(5) 0.0592(19) Uani 1 1 d .
H21A H 0.2534 0.7294 0.7269 0.071 Uiso 1 1 calc R
H21B H 0.3677 0.7498 0.7075 0.071 Uiso 1 1 calc R
C22 C 0.2512(6) 0.7848(4) 0.6141(5) 0.0569(18) Uani 1 1 d .
H22A H 0.2479 0.7407 0.5794 0.068 Uiso 1 1 calc R
H22B H 0.2970 0.8194 0.5902 0.068 Uiso 1 1 calc R
C24 C 0.4151(4) 1.1099(3) 0.5357(4) 0.0381(13) Uani 1 1 d .
C25 C 0.4679(5) 1.1392(4) 0.4699(5) 0.0546(17) Uani 1 1 d .
H25 H 0.5387 1.1268 0.4692 0.066 Uiso 1 1 calc R
C26 C 0.4202(5) 1.1844(4) 0.4078(5) 0.060(2) Uani 1 1 d .
H26 H 0.4581 1.2043 0.3666 0.073 Uiso 1 1 calc R
C27 C 0.3123(5) 1.2007(3) 0.4071(4) 0.0474(16) Uani 1 1 d .
H27 H 0.2788 1.2312 0.3640 0.057 Uiso 1 1 calc R
C28 C 0.2532(5) 1.1728(3) 0.4687(4) 0.0341(12) Uani 1 1 d .
C29 C 0.3057(4) 1.1289(3) 0.5370(4) 0.0305(12) Uani 1 1 d .
C30 C 0.1383(5) 1.1929(3) 0.4618(4) 0.0370(13) Uani 1 1 d .
N1 N 0.0931(4) 0.8444(3) 0.8015(4) 0.0513(15) Uani 1 1 d .
N2 N 0.2956(4) 0.8324(3) 0.7622(4) 0.0466(13) Uani 1 1 d .
N3 N 0.3292(4) 0.9860(3) 0.8187(3) 0.0460(13) Uani 1 1 d .
N4 N 0.1422(4) 0.8163(3) 0.6115(4) 0.0557(15) Uani 1 1 d .
H4A H 0.0953 0.7815 0.6211 0.067 Uiso 1 1 calc R
H4B H 0.1205 0.8370 0.5596 0.067 Uiso 1 1 calc R
C31 C 0.4729(5) 1.0594(3) 0.5940(4) 0.0419(15) Uani 1 1 d .
H31 H 0.5413 1.0493 0.5826 0.050 Uiso 1 1 calc R
O1 O 0.0197(3) 0.95372(19) 0.6760(3) 0.0346(9) Uani 1 1 d .
O2 O -0.0914(3) 1.0169(2) 0.5326(2) 0.0320(8) Uani 1 1 d .
O3 O -0.2552(3) 1.0538(2) 0.5447(3) 0.0448(11) Uani 1 1 d .
O4 O 0.1657(3) 1.0787(2) 0.7385(2) 0.0379(9) Uani 1 1 d .
O5 O -0.1131(5) 1.1865(5) 0.7604(5) 0.131(3) Uani 1 1 d .
O6 O -0.0277(3) 1.1297(2) 0.6678(3) 0.0514(11) Uani 1 1 d .
O7 O 0.4462(3) 1.0268(2) 0.6576(3) 0.0420(10) Uani 1 1 d .
O8 O 0.2574(3) 1.1070(2) 0.6019(2) 0.0338(9) Uani 1 1 d .
O9 O 0.0753(3) 1.1553(2) 0.5009(3) 0.0442(10) Uani 1 1 d .
O10 O 0.1053(4) 1.2465(3) 0.4164(3) 0.0615(14) Uani 1 1 d .
O1W O 0.3891(3) 1.1331(2) 0.7791(3) 0.0537(11) Uani 1 1 d .
H1WA H 0.3877 1.1230 0.8322 0.064 Uiso 1 1 d R
H1WB H 0.4543 1.1297 0.7728 0.064 Uiso 1 1 d R
O12 O 0.2228(3) 0.96722(19) 0.6397(2) 0.0302(8) Uani 1 1 d .
H12 H 0.2558 0.9475 0.5914 0.036 Uiso 1 1 calc R
O2W O 0.7178(5) 0.1897(3) 0.6368(4) 0.0913(19) Uani 1 1 d .
H2WA H 0.6677 0.1752 0.6634 0.110 Uiso 1 1 d R
H2WB H 0.7710 0.1939 0.6761 0.110 Uiso 1 1 d R
O3W O 0.5770(6) 0.1855(5) 0.7533(6) 0.162(5) Uani 1 1 d .
H3WA H 0.6037 0.1985 0.7086 0.194 Uiso 1 1 d R
H3WB H 0.5218 0.2118 0.7523 0.194 Uiso 1 1 d R
O4W O 0.5840(8) 0.7738(4) 0.9226(5) 0.149(4) Uani 1 1 d .
H4WA H 0.6358 0.7467 0.9430 0.179 Uiso 1 1 d R
H4WB H 0.5846 0.7734 0.8682 0.179 Uiso 1 1 d R
O5W O 0.4565(8) 0.1332(6) 0.9589(5) 0.182(5) Uani 1 1 d .
H5WA H 0.4374 0.1654 0.9206 0.218 Uiso 1 1 d R
H5WB H 0.4015 0.1070 0.9598 0.218 Uiso 1 1 d R
O6W O 0.7106(15) 0.1135(8) 0.9155(11) 0.144(7) Uani 0.50 1 d P
H6WA H 0.7702 0.1205 0.9467 0.173 Uiso 0.50 1 d PR
H6WB H 0.6648 0.1224 0.9490 0.173 Uiso 0.50 1 d PR

loop_
_atom_site_aniso_label
_atom_site_aniso_U_11
_atom_site_aniso_U_22
_atom_site_aniso_U_33
_atom_site_aniso_U_23
_atom_site_aniso_U_13
_atom_site_aniso_U_12
Ni1 0.0337(4) 0.0299(4) 0.0427(4) 0.0097(3) 0.0067(3) 0.0071(3)
Ni2 0.0305(4) 0.0333(4) 0.0305(4) 0.0001(3) -0.0019(3) 0.0027(3)
Eu1 0.02472(18) 0.02512(18) 0.03318(19) 0.00045(10) 0.00228(12) 0.00197(10)
C1 0.033(3) 0.035(3) 0.041(3) 0.000(3) 0.009(3) 0.004(2)
C2 0.035(4) 0.088(5) 0.056(5) 0.010(4) 0.016(3) 0.010(4)
C3 0.040(4) 0.116(7) 0.068(5) 0.040(5) 0.028(4) 0.017(4)
C4 0.050(4) 0.095(6) 0.072(5) 0.037(5) 0.023(4) 0.012(4)
C5 0.045(4) 0.050(4) 0.052(4) 0.013(3) 0.014(3) 0.002(3)
C6 0.037(3) 0.030(3) 0.042(3) 0.000(2) 0.011(3) -0.002(2)
C7 0.026(3) 0.037(3) 0.034(3) -0.009(2) 0.004(2) 0.001(2)
C8 0.054(4) 0.067(5) 0.057(4) 0.030(4) 0.023(4) 0.012(3)
C9 0.063(5) 0.055(4) 0.075(5) 0.031(4) 0.018(4) 0.026(4)
C10 0.059(5) 0.063(5) 0.066(5) 0.037(4) 0.010(4) 0.018(4)
C11 0.046(4) 0.046(4) 0.052(4) 0.012(3) 0.007(3) 0.015(3)
C12 0.067(5) 0.068(5) 0.044(4) 0.006(3) -0.003(4) 0.018(4)
C13 0.113(7) 0.075(5) 0.036(4) 0.023(4) 0.008(4) 0.046(5)
C14 0.096(7) 0.086(6) 0.044(5) 0.008(4) 0.024(4) 0.036(5)
C15 0.219(15) 0.150(10) 0.060(7) 0.049(6) 0.076(9) 0.093(10)
C16 0.183(13) 0.146(10) 0.079(8) 0.012(7) 0.079(9) 0.073(10)
C17 0.106(8) 0.100(7) 0.078(7) 0.007(5) 0.047(6) 0.033(6)
C18 0.057(4) 0.048(4) 0.058(4) -0.009(3) 0.028(4) 0.002(3)
C19 0.053(4) 0.044(3) 0.038(4) -0.002(3) 0.005(3) 0.007(3)
C20 0.040(4) 0.053(4) 0.080(6) -0.032(4) 0.013(4) 0.002(3)
C21 0.047(4) 0.039(4) 0.091(6) 0.009(4) 0.009(4) 0.014(3)
C22 0.052(4) 0.050(4) 0.069(5) -0.008(3) 0.011(4) 0.015(3)
C24 0.033(3) 0.040(3) 0.041(3) 0.001(3) 0.005(3) 0.000(2)
C25 0.038(4) 0.066(4) 0.062(5) 0.013(4) 0.014(3) 0.003(3)
C26 0.049(4) 0.077(5) 0.061(5) 0.024(4) 0.025(4) 0.003(4)
C27 0.052(4) 0.044(3) 0.045(4) 0.018(3) 0.006(3) 0.006(3)
C28 0.040(3) 0.027(3) 0.034(3) 0.001(2) 0.001(2) 0.001(2)
C29 0.028(3) 0.025(3) 0.038(3) -0.005(2) 0.003(2) -0.002(2)
C30 0.042(3) 0.027(3) 0.042(3) 0.008(2) 0.002(3) 0.000(2)
N1 0.049(3) 0.050(3) 0.056(4) 0.031(3) 0.012(3) 0.017(3)
N2 0.040(3) 0.041(3) 0.058(3) 0.019(2) 0.005(3) 0.016(2)
N3 0.055(3) 0.047(3) 0.034(3) 0.006(2) 0.000(2) 0.014(3)
N4 0.044(3) 0.042(3) 0.080(4) -0.008(3) 0.005(3) 0.004(2)
C31 0.032(3) 0.048(4) 0.045(4) 0.002(3) 0.003(3) 0.007(3)
O1 0.030(2) 0.034(2) 0.041(2) 0.0090(16) 0.0076(18) 0.0038(16)
O2 0.0241(19) 0.036(2) 0.035(2) -0.0033(16) 0.0027(16) 0.0025(15)
O3 0.030(2) 0.058(3) 0.047(3) 0.004(2) 0.006(2) 0.0140(19)
O4 0.037(2) 0.047(2) 0.030(2) -0.0033(18) 0.0099(18) 0.0008(18)
O5 0.075(4) 0.202(8) 0.106(5) -0.095(5) -0.026(4) 0.080(5)
O6 0.041(3) 0.050(3) 0.064(3) -0.013(2) 0.009(2) 0.011(2)
O7 0.031(2) 0.046(2) 0.048(3) 0.008(2) 0.0021(19) 0.0088(18)
O8 0.0243(19) 0.039(2) 0.038(2) 0.0096(17) 0.0031(16) 0.0009(16)
O9 0.037(2) 0.039(2) 0.054(3) 0.016(2) -0.002(2) 0.0018(18)
O10 0.055(3) 0.055(3) 0.076(3) 0.037(3) 0.014(3) 0.020(2)
O1W 0.042(3) 0.058(3) 0.057(3) -0.015(2) -0.006(2) 0.000(2)
O12 0.030(2) 0.0294(18) 0.030(2) -0.0021(15) -0.0006(16) 0.0000(16)
O2W 0.078(4) 0.095(4) 0.100(5) -0.026(4) 0.011(4) 0.015(3)
O3W 0.104(6) 0.222(9) 0.175(8) -0.132(8) 0.075(6) -0.097(6)
O4W 0.257(11) 0.072(5) 0.097(6) -0.001(4) -0.050(6) -0.005(6)
O5W 0.190(10) 0.252(12) 0.085(6) -0.034(7) -0.041(6) 0.076(9)
O6W 0.185(18) 0.105(12) 0.134(14) 0.018(10) -0.009(13) 0.059(11)

loop_
_atom_type_symbol
_atom_type_description
_atom_type_scat_dispersion_real
_atom_type_scat_dispersion_imag
_atom_type_scat_source
C C 0.0033 0.0016 'International Tables Vol C Tables 4.2.6.8 and 6.1.1.4'
H H 0.0000 0.0000 'International Tables Vol C Tables 4.2.6.8 and 6.1.1.4'
N N 0.0061 0.0033 'International Tables Vol C Tables 4.2.6.8 and 6.1.1.4'
O O 0.0106 0.0060 'International Tables Vol C Tables 4.2.6.8 and 6.1.1.4'
Ni Ni 0.3393 1.1124 'International Tables Vol C Tables 4.2.6.8 and 6.1.1.4'
Eu Eu -0.1578 3.6682 'International Tables Vol C Tables 4.2.6.8 and 6.1.1.4'

loop_
_geom_angle_atom_site_label_1
_geom_angle_atom_site_label_2
_geom_angle_atom_site_label_3
_geom_angle
_geom_angle_site_symmetry_1
_geom_angle_site_symmetry_3
_geom_angle_publ_flag
N1 Ni1 O12 161.8(2) . . y
N1 Ni1 N4 103.7(2) . . y
O12 Ni1 N4 94.5(2) . . y
N1 Ni1 O1 90.64(18) . . y
O12 Ni1 O1 84.68(15) . . y
N4 Ni1 O1 102.7(2) . . y
N1 Ni1 N2 82.7(2) . . y
O12 Ni1 N2 99.65(17) . . y
N4 Ni1 N2 85.2(2) . . y
O1 Ni1 N2 170.78(19) . . y
O4 Ni2 N3 88.84(19) . . y
O4 Ni2 O8 80.44(15) . . y
N3 Ni2 O8 168.35(19) . . y
O4 Ni2 O12 83.64(15) . . y
N3 Ni2 O12 92.33(19) . . y
O8 Ni2 O12 82.03(15) . . y
O4 Ni2 O7 168.66(16) . . y
N3 Ni2 O7 102.43(19) . . y
O8 Ni2 O7 88.23(15) . . y
O12 Ni2 O7 94.57(16) . . y
O4 Ni2 O1W 93.31(17) . . y
N3 Ni2 O1W 89.3(2) . . y
O8 Ni2 O1W 95.80(17) . . y
O12 Ni2 O1W 176.50(16) . . y
O7 Ni2 O1W 88.09(18) . . y
O4 Ni2 Eu1 47.71(11) . . y
N3 Ni2 Eu1 119.03(16) . . y
O8 Ni2 Eu1 49.82(10) . . y
O12 Ni2 Eu1 50.34(10) . . y
O7 Ni2 Eu1 123.42(12) . . y
O1W Ni2 Eu1 126.20(13) . . y
O6 Eu1 O9 82.99(15) . . y
O6 Eu1 O2 78.45(14) . . y
O9 Eu1 O2 90.89(14) . . y
O6 Eu1 O8 111.50(14) . . y
O9 Eu1 O8 70.32(13) . . y
O2 Eu1 O8 156.67(13) . . y
O6 Eu1 O1 87.45(14) . . y
O9 Eu1 O1 159.20(14) . . y
O2 Eu1 O1 69.05(14) . . y
O8 Eu1 O1 130.49(13) . . y
O6 Eu1 O2 144.59(14) . 3_576 y
O9 Eu1 O2 83.97(13) . 3_576 y
O2 Eu1 O2 68.98(13) . 3_576 y
O8 Eu1 O2 94.63(12) . 3_576 y
O1 Eu1 O2 93.43(13) . 3_576 y
O6 Eu1 O12 136.54(15) . . y
O9 Eu1 O12 130.02(13) . . y
O2 Eu1 O12 121.04(12) . . y
O8 Eu1 O12 66.96(12) . . y
O1 Eu1 O12 68.31(12) . . y
O2 Eu1 O12 74.98(12) 3_576 . y
O6 Eu1 Ni2 109.00(12) . . y
O9 Eu1 Ni2 109.38(10) . . y
O2 Eu1 Ni2 158.89(9) . . y
O8 Eu1 Ni2 39.87(9) . . y
O1 Eu1 Ni2 91.18(10) . . y
O2 Eu1 Ni2 106.37(9) 3_576 . y
O12 Eu1 Ni2 40.41(8) . . y
O6 Eu1 Eu1 112.28(12) . 3_576 y
O9 Eu1 Eu1 86.85(11) . 3_576 y
O2 Eu1 Eu1 34.88(8) . 3_576 y
O8 Eu1 Eu1 126.94(9) . 3_576 y
O1 Eu1 Eu1 79.74(10) . 3_576 y
O2 Eu1 Eu1 34.10(8) 3_576 3_576 y
O12 Eu1 Eu1 98.68(8) . 3_576 y
Ni2 Eu1 Eu1 137.133(17) . 3_576 y
C2 C1 C6 119.2(6) . . ?
C2 C1 C7 116.1(5) . . ?
C6 C1 C7 124.6(5) . . ?
C3 C2 C1 122.5(7) . . ?
C3 C2 H2 118.7 . . ?
C1 C2 H2 118.7 . . ?
C4 C3 C2 119.5(6) . . ?
C4 C3 H3 120.3 . . ?
C2 C3 H3 120.3 . . ?
C3 C4 C5 121.2(7) . . ?
C3 C4 H4 119.4 . . ?
C5 C4 H4 119.4 . . ?
C4 C5 C6 120.0(6) . . ?
C4 C5 C8 115.7(6) . . ?
C6 C5 C8 124.3(5) . . ?
O1 C6 C1 121.7(5) . . ?
O1 C6 C5 121.0(5) . . ?
C1 C6 C5 117.3(5) . . ?
O3 C7 O2 121.0(5) . . ?
O3 C7 C1 120.8(5) . . ?
O2 C7 C1 118.0(5) . . ?
N1 C8 C5 128.1(6) . . ?
N1 C8 H8 116.0 . . ?
C5 C8 H8 116.0 . . ?
N1 C9 C10 109.3(5) . . ?
N1 C9 H9A 109.8 . . ?
C10 C9 H9A 109.8 . . ?
N1 C9 H9B 109.8 . . ?
C10 C9 H9B 109.8 . . ?
H9A C9 H9B 108.3 . . ?
C9 C10 N2 111.0(6) . . ?
C9 C10 H10A 109.4 . . ?
N2 C10 H10A 109.4 . . ?
C9 C10 H10B 109.4 . . ?
N2 C10 H10B 109.4 . . ?
H10A C10 H10B 108.0 . . ?
N2 C11 C12 116.3(5) . . ?
N2 C11 H11A 108.2 . . ?
C12 C11 H11A 108.2 . . ?
N2 C11 H11B 108.2 . . ?
C12 C11 H11B 108.2 . . ?
H11A C11 H11B 107.4 . . ?
N3 C12 C11 110.2(6) . . ?
N3 C12 H12A 109.6 . . ?
C11 C12 H12A 109.6 . . ?
N3 C12 H12B 109.6 . . ?
C11 C12 H12B 109.6 . . ?
H12A C12 H12B 108.1 . . ?
N3 C13 C14 127.7(7) . . ?
N3 C13 H13 116.2 . . ?
C14 C13 H13 116.2 . . ?
C19 C14 C15 117.8(8) . . ?
C19 C14 C13 123.8(6) . . ?
C15 C14 C13 118.1(8) . . ?
C16 C15 C14 123.1(10) . . ?
C16 C15 H15 118.4 . . ?
C14 C15 H15 118.4 . . ?
C15 C16 C17 119.6(9) . . ?
C15 C16 H16 120.2 . . ?
C17 C16 H16 120.2 . . ?
C16 C17 C18 121.1(9) . . ?
C16 C17 H17 119.4 . . ?
C18 C17 H17 119.4 . . ?
C17 C18 C19 120.3(8) . . ?
C17 C18 C20 116.6(7) . . ?
C19 C18 C20 123.1(6) . . ?
O4 C19 C14 121.5(6) . . ?
O4 C19 C18 120.6(6) . . ?
C14 C19 C18 117.9(6) . . ?
O5 C20 O6 121.3(8) . . ?
O5 C20 C18 118.2(7) . . ?
O6 C20 C18 120.5(6) . . ?
N2 C21 C22 111.8(5) . . ?
N2 C21 H21A 109.3 . . ?
C22 C21 H21A 109.3 . . ?
N2 C21 H21B 109.3 . . ?
C22 C21 H21B 109.3 . . ?
H21A C21 H21B 107.9 . . ?
C21 C22 N4 109.3(6) . . ?
C21 C22 H22A 109.8 . . ?
N4 C22 H22A 109.8 . . ?
C21 C22 H22B 109.8 . . ?
N4 C22 H22B 109.8 . . ?
H22A C22 H22B 108.3 . . ?
C25 C24 C31 117.1(6) . . ?
C25 C24 C29 118.6(6) . . ?
C31 C24 C29 124.1(5) . . ?
C26 C25 C24 123.0(6) . . ?
C26 C25 H25 118.5 . . ?
C24 C25 H25 118.5 . . ?
C25 C26 C27 118.4(6) . . ?
C25 C26 H26 120.8 . . ?
C27 C26 H26 120.8 . . ?
C28 C27 C26 122.5(6) . . ?
C28 C27 H27 118.8 . . ?
C26 C27 H27 118.8 . . ?
C27 C28 C29 118.7(5) . . ?
C27 C28 C30 118.3(5) . . ?
C29 C28 C30 122.9(5) . . ?
O8 C29 C28 121.8(5) . . ?
O8 C29 C24 119.6(5) . . ?
C28 C29 C24 118.7(5) . . ?
O10 C30 O9 120.9(5) . . ?
O10 C30 C28 118.8(5) . . ?
O9 C30 C28 120.3(5) . . ?
C8 N1 C9 118.0(5) . . ?
C8 N1 Ni1 126.2(4) . . ?
C9 N1 Ni1 115.3(4) . . ?
C11 N2 C21 109.3(5) . . ?
C11 N2 C10 111.5(5) . . ?
C21 N2 C10 109.1(5) . . ?
C11 N2 Ni1 116.4(4) . . ?
C21 N2 Ni1 104.0(4) . . ?
C10 N2 Ni1 106.2(4) . . ?
C13 N3 C12 117.5(6) . . ?
C13 N3 Ni2 123.1(4) . . ?
C12 N3 Ni2 118.5(4) . . ?
C22 N4 Ni1 105.4(4) . . ?
C22 N4 H4A 110.7 . . ?
Ni1 N4 H4A 110.7 . . ?
C22 N4 H4B 110.7 . . ?
Ni1 N4 H4B 110.7 . . ?
H4A N4 H4B 108.8 . . ?
O7 C31 C24 130.3(6) . . ?
O7 C31 H31 114.9 . . ?
C24 C31 H31 114.9 . . ?
C6 O1 Ni1 128.1(3) . . ?
C6 O1 Eu1 128.9(3) . . ?
Ni1 O1 Eu1 102.75(15) . . ?
C7 O2 Eu1 121.1(3) . . ?
C7 O2 Eu1 125.9(3) . 3_576 ?
Eu1 O2 Eu1 111.02(13) . 3_576 ?
C19 O4 Ni2 130.3(4) . . ?
C20 O6 Eu1 138.1(5) . . ?
C31 O7 Ni2 124.4(4) . . ?
C29 O8 Ni2 131.7(3) . . ?
C29 O8 Eu1 128.6(3) . . ?
Ni2 O8 Eu1 90.31(13) . . ?
C30 O9 Eu1 139.2(4) . . ?
Ni2 O1W H1WA 105.4 . . ?
Ni2 O1W H1WB 107.1 . . ?
H1WA O1W H1WB 104.5 . . ?
Ni1 O12 Ni2 116.62(18) . . ?
Ni1 O12 Eu1 104.12(15) . . ?
Ni2 O12 Eu1 89.25(13) . . ?
Ni1 O12 H12 114.6 . . ?
Ni2 O12 H12 114.6 . . ?
Eu1 O12 H12 114.6 . . ?
H2WA O2W H2WB 104.5 . . ?
H3WA O3W H3WB 104.5 . . ?
H4WA O4W H4WB 104.5 . . ?
H5WA O5W H5WB 104.5 . . ?
H6WA O6W H6WB 104.5 . . ?

loop_
_geom_bond_atom_site_label_1
_geom_bond_atom_site_label_2
_geom_bond_distance
_geom_bond_site_symmetry_2
_geom_bond_publ_flag
Ni1 N1 1.970(5) . y
Ni1 O12 1.994(4) . y
Ni1 N4 2.039(6) . y
Ni1 O1 2.057(4) . y
Ni1 N2 2.165(5) . y
Ni2 O4 2.022(4) . y
Ni2 N3 2.026(5) . y
Ni2 O8 2.030(4) . y
Ni2 O12 2.053(4) . y
Ni2 O7 2.054(4) . y
Ni2 O1W 2.090(4) . y
Ni2 Eu1 3.1672(10) . y
Eu1 O6 2.325(4) . y
Eu1 O9 2.363(4) . y
Eu1 O2 2.389(4) . y
Eu1 O8 2.420(4) . y
Eu1 O1 2.422(4) . y
Eu1 O2 2.437(4) 3_576 y
Eu1 O12 2.438(4) . y
C1 C2 1.405(8) . ?
C1 C6 1.422(8) . ?
C1 C7 1.497(8) . ?
C2 C3 1.371(10) . ?
C2 H2 0.9300 . ?
C3 C4 1.365(11) . ?
C3 H3 0.9300 . ?
C4 C5 1.410(9) . ?
C4 H4 0.9300 . ?
C5 C6 1.438(8) . ?
C5 C8 1.454(9) . ?
C6 O1 1.319(7) . ?
C7 O3 1.248(7) . ?
C7 O2 1.303(6) . ?
C8 N1 1.281(8) . ?
C8 H8 0.9300 . ?
C9 N1 1.490(8) . ?
C9 C10 1.499(10) . ?
C9 H9A 0.9700 . ?
C9 H9B 0.9700 . ?
C10 N2 1.504(8) . ?
C10 H10A 0.9700 . ?
C10 H10B 0.9700 . ?
C11 N2 1.475(8) . ?
C11 C12 1.542(10) . ?
C11 H11A 0.9700 . ?
C11 H11B 0.9700 . ?
C12 N3 1.477(9) . ?
C12 H12A 0.9700 . ?
C12 H12B 0.9700 . ?
C13 N3 1.284(9) . ?
C13 C14 1.477(11) . ?
C13 H13 0.9300 . ?
C14 C19 1.398(11) . ?
C14 C15 1.425(11) . ?
C15 C16 1.325(16) . ?
C15 H15 0.9300 . ?
C16 C17 1.359(16) . ?
C16 H16 0.9300 . ?
C17 C18 1.385(10) . ?
C17 H17 0.9300 . ?
C18 C19 1.423(9) . ?
C18 C20 1.494(11) . ?
C19 O4 1.294(7) . ?
C20 O5 1.244(8) . ?
C20 O6 1.266(8) . ?
C21 N2 1.480(9) . ?
C21 C22 1.488(10) . ?
C21 H21A 0.9700 . ?
C21 H21B 0.9700 . ?
C22 N4 1.496(8) . ?
C22 H22A 0.9700 . ?
C22 H22B 0.9700 . ?
C24 C25 1.407(8) . ?
C24 C31 1.425(9) . ?
C24 C29 1.436(7) . ?
C25 C26 1.352(10) . ?
C25 H25 0.9300 . ?
C26 C27 1.401(9) . ?
C26 H26 0.9300 . ?
C27 C28 1.396(8) . ?
C27 H27 0.9300 . ?
C28 C29 1.424(8) . ?
C28 C30 1.494(8) . ?
C29 O8 1.318(6) . ?
C30 O10 1.248(7) . ?
C30 O9 1.275(6) . ?
N4 H4A 0.9000 . ?
N4 H4B 0.9000 . ?
C31 O7 1.246(7) . ?
C31 H31 0.9300 . ?
O2 Eu1 2.438(4) 3_576 y
O1W H1WA 0.8500 . ?
O1W H1WB 0.8500 . ?
O12 H12 0.9800 . ?
O2W H2WA 0.8500 . ?
O2W H2WB 0.8500 . ?
O3W H3WA 0.8500 . ?
O3W H3WB 0.8500 . ?
O4W H4WA 0.8500 . ?
O4W H4WB 0.8500 . ?
O5W H5WA 0.8500 . ?
O5W H5WB 0.8500 . ?
O6W H6WA 0.8500 . ?
O6W H6WB 0.8500 . ?

loop_
_geom_hbond_atom_site_label_D
_geom_hbond_atom_site_label_H
_geom_hbond_atom_site_label_A
_geom_hbond_distance_DH
_geom_hbond_distance_HA
_geom_hbond_distance_DA
_geom_hbond_angle_DHA
_geom_hbond_site_symmetry_A
N4 H4A O10 0.90 2.58 3.319(7) 139.3 3_576
N4 H4B O9 0.90 2.54 3.099(7) 121.2 3_576
O1W H1WA O5W 0.85 2.05 2.811(9) 148.4 1_565
O1W H1WB O3W 0.85 1.92 2.656(7) 143.4 1_565
O12 H12 O3 0.98 2.12 2.983(6) 146.1 3_576
O2W H2WA O3W 0.85 1.94 2.723(9) 151.8 .
O2W H2WB O5 0.85 1.83 2.676(8) 170.6 1_645
O3W H3WA O2W 0.85 1.96 2.723(9) 149.1 .
O4W H4WA O2W 0.85 2.60 3.199(11) 128.8 2_656
O4W H4WB O5 0.85 2.62 3.337(12) 142.2 2_546
O5W H5WA O1W 0.85 2.28 2.811(9) 120.7 1_545

loop_
_geom_torsion_atom_site_label_1
_geom_torsion_atom_site_label_2
_geom_torsion_atom_site_label_3
_geom_torsion_atom_site_label_4
_geom_torsion
_geom_torsion_site_symmetry_1
_geom_torsion_site_symmetry_4
O4 Ni2 Eu1 O6 17.21(19) . .
N3 Ni2 Eu1 O6 74.8(2) . .
O8 Ni2 Eu1 O6 -101.09(19) . .
O12 Ni2 Eu1 O6 141.23(18) . .
O7 Ni2 Eu1 O6 -153.81(19) . .
O1W Ni2 Eu1 O6 -38.1(2) . .
O4 Ni2 Eu1 O9 106.31(19) . .
N3 Ni2 Eu1 O9 163.9(2) . .
O8 Ni2 Eu1 O9 -11.99(18) . .
O12 Ni2 Eu1 O9 -129.67(17) . .
O7 Ni2 Eu1 O9 -64.71(18) . .
O1W Ni2 Eu1 O9 51.0(2) . .
O4 Ni2 Eu1 O2 -90.5(3) . .
N3 Ni2 Eu1 O2 -32.9(3) . .
O8 Ni2 Eu1 O2 151.2(3) . .
O12 Ni2 Eu1 O2 33.5(3) . .
O7 Ni2 Eu1 O2 98.5(3) . .
O1W Ni2 Eu1 O2 -145.8(3) . .
O4 Ni2 Eu1 O8 118.3(2) . .
N3 Ni2 Eu1 O8 175.9(2) . .
O12 Ni2 Eu1 O8 -117.67(19) . .
O7 Ni2 Eu1 O8 -52.7(2) . .
O1W Ni2 Eu1 O8 63.0(2) . .
O4 Ni2 Eu1 O1 -70.50(18) . .
N3 Ni2 Eu1 O1 -12.91(19) . .
O8 Ni2 Eu1 O1 171.20(17) . .
O12 Ni2 Eu1 O1 53.53(16) . .
O7 Ni2 Eu1 O1 118.48(17) . .
O1W Ni2 Eu1 O1 -125.82(19) . .
O4 Ni2 Eu1 O2 -164.42(18) . 3_576
N3 Ni2 Eu1 O2 -106.8(2) . 3_576
O8 Ni2 Eu1 O2 77.27(17) . 3_576
O12 Ni2 Eu1 O2 -40.40(16) . 3_576
O7 Ni2 Eu1 O2 24.56(17) . 3_576
O1W Ni2 Eu1 O2 140.26(19) . 3_576
O4 Ni2 Eu1 O12 -124.0(2) . .
N3 Ni2 Eu1 O12 -66.4(2) . .
O8 Ni2 Eu1 O12 117.67(19) . .
O7 Ni2 Eu1 O12 64.95(19) . .
O1W Ni2 Eu1 O12 -179.3(2) . .
O4 Ni2 Eu1 Eu1 -146.64(16) . 3_576
N3 Ni2 Eu1 Eu1 -89.05(17) . 3_576
O8 Ni2 Eu1 Eu1 95.06(14) . 3_576
O12 Ni2 Eu1 Eu1 -22.61(13) . 3_576
O7 Ni2 Eu1 Eu1 42.34(15) . 3_576
O1W Ni2 Eu1 Eu1 158.05(16) . 3_576
C6 C1 C2 C3 -3.2(11) . .
C7 C1 C2 C3 173.4(7) . .
C1 C2 C3 C4 -2.0(14) . .
C2 C3 C4 C5 3.7(15) . .
C3 C4 C5 C6 -0.3(13) . .
C3 C4 C5 C8 -178.9(9) . .
C2 C1 C6 O1 -172.9(6) . .
C7 C1 C6 O1 10.7(9) . .
C2 C1 C6 C5 6.4(9) . .
C7 C1 C6 C5 -170.0(6) . .
C4 C5 C6 O1 174.6(7) . .
C8 C5 C6 O1 -7.0(10) . .
C4 C5 C6 C1 -4.7(10) . .
C8 C5 C6 C1 173.7(7) . .
C2 C1 C7 O3 7.8(8) . .
C6 C1 C7 O3 -175.7(5) . .
C2 C1 C7 O2 -167.9(6) . .
C6 C1 C7 O2 8.5(8) . .
C4 C5 C8 N1 179.1(8) . .
C6 C5 C8 N1 0.7(13) . .
N1 C9 C10 N2 -43.5(9) . .
N2 C11 C12 N3 -53.2(8) . .
N3 C13 C14 C19 2.6(16) . .
N3 C13 C14 C15 176.8(10) . .
C19 C14 C15 C16 -3(2) . .
C13 C14 C15 C16 -177.4(13) . .
C14 C15 C16 C17 4(2) . .
C15 C16 C17 C18 -2(2) . .
C16 C17 C18 C19 -2.1(15) . .
C16 C17 C18 C20 175.6(11) . .
C15 C14 C19 O4 178.9(9) . .
C13 C14 C19 O4 -6.9(14) . .
C15 C14 C19 C18 -1.2(13) . .
C13 C14 C19 C18 173.0(8) . .
C17 C18 C19 O4 -176.6(7) . .
C20 C18 C19 O4 5.9(10) . .
C17 C18 C19 C14 3.6(11) . .
C20 C18 C19 C14 -174.0(7) . .
C17 C18 C20 O5 16.6(11) . .
C19 C18 C20 O5 -165.8(8) . .
C17 C18 C20 O6 -161.7(7) . .
C19 C18 C20 O6 15.9(10) . .
N2 C21 C22 N4 -55.7(8) . .
C31 C24 C25 C26 176.3(7) . .
C29 C24 C25 C26 0.0(11) . .
C24 C25 C26 C27 -2.5(12) . .
C25 C26 C27 C28 1.0(11) . .
C26 C27 C28 C29 2.8(10) . .
C26 C27 C28 C30 -179.5(6) . .
C27 C28 C29 O8 173.0(5) . .
C30 C28 C29 O8 -4.6(8) . .
C27 C28 C29 C24 -5.2(8) . .
C30 C28 C29 C24 177.2(5) . .
C25 C24 C29 O8 -174.4(5) . .
C31 C24 C29 O8 9.6(9) . .
C25 C24 C29 C28 3.8(8) . .
C31 C24 C29 C28 -172.2(6) . .
C27 C28 C30 O10 -17.4(9) . .
C29 C28 C30 O10 160.2(6) . .
C27 C28 C30 O9 161.8(6) . .
C29 C28 C30 O9 -20.6(9) . .
C5 C8 N1 C9 -174.8(8) . .
C5 C8 N1 Ni1 -3.7(12) . .
C10 C9 N1 C8 -158.7(7) . .
C10 C9 N1 Ni1 29.2(8) . .
O12 Ni1 N1 C8 83.0(9) . .
N4 Ni1 N1 C8 -95.0(7) . .
O1 Ni1 N1 C8 8.2(7) . .
N2 Ni1 N1 C8 -178.3(7) . .
O12 Ni1 N1 C9 -105.8(7) . .
N4 Ni1 N1 C9 76.2(6) . .
O1 Ni1 N1 C9 179.5(5) . .
N2 Ni1 N1 C9 -7.0(5) . .
C12 C11 N2 C21 -171.9(5) . .
C12 C11 N2 C10 -51.3(7) . .
C12 C11 N2 Ni1 70.7(6) . .
C22 C21 N2 C11 -91.5(6) . .
C22 C21 N2 C10 146.4(6) . .
C22 C21 N2 Ni1 33.4(6) . .
C9 C10 N2 C11 164.2(6) . .
C9 C10 N2 C21 -75.0(7) . .
C9 C10 N2 Ni1 36.6(7) . .
N1 Ni1 N2 C11 -140.9(5) . .
O12 Ni1 N2 C11 20.8(5) . .
N4 Ni1 N2 C11 114.5(5) . .
N1 Ni1 N2 C21 98.8(4) . .
O12 Ni1 N2 C21 -99.5(4) . .
N4 Ni1 N2 C21 -5.7(4) . .
N1 Ni1 N2 C10 -16.3(5) . .
O12 Ni1 N2 C10 145.5(4) . .
N4 Ni1 N2 C10 -120.8(5) . .
C14 C13 N3 C12 -174.6(9) . .
C14 C13 N3 Ni2 16.2(13) . .
C11 C12 N3 C13 121.5(8) . .
C11 C12 N3 Ni2 -68.8(7) . .
O4 Ni2 N3 C13 -22.0(7) . .
O8 Ni2 N3 C13 -44.9(13) . .
O12 Ni2 N3 C13 -105.6(7) . .
O7 Ni2 N3 C13 159.2(7) . .
O1W Ni2 N3 C13 71.3(7) . .
Eu1 Ni2 N3 C13 -60.6(7) . .
O4 Ni2 N3 C12 168.9(5) . .
O8 Ni2 N3 C12 146.0(8) . .
O12 Ni2 N3 C12 85.4(5) . .
O7 Ni2 N3 C12 -9.8(5) . .
O1W Ni2 N3 C12 -97.7(5) . .
Eu1 Ni2 N3 C12 130.3(5) . .
C21 C22 N4 Ni1 46.5(6) . .
N1 Ni1 N4 C22 -103.0(4) . .
O12 Ni1 N4 C22 77.6(4) . .
O1 Ni1 N4 C22 163.2(4) . .
N2 Ni1 N4 C22 -21.7(4) . .
C25 C24 C31 O7 178.8(7) . .
C29 C24 C31 O7 -5.1(11) . .
C1 C6 O1 Ni1 -165.0(4) . .
C5 C6 O1 Ni1 15.8(8) . .
C1 C6 O1 Eu1 22.6(8) . .
C5 C6 O1 Eu1 -156.7(4) . .
N1 Ni1 O1 C6 -14.7(5) . .
O12 Ni1 O1 C6 -177.0(5) . .
N4 Ni1 O1 C6 89.5(5) . .
N1 Ni1 O1 Eu1 159.3(2) . .
O12 Ni1 O1 Eu1 -3.06(15) . .
N4 Ni1 O1 Eu1 -96.5(2) . .
O6 Eu1 O1 C6 33.5(5) . .
O9 Eu1 O1 C6 -29.1(7) . .
O2 Eu1 O1 C6 -45.1(5) . .
O8 Eu1 O1 C6 149.8(4) . .
O2 Eu1 O1 C6 -111.1(5) 3_576 .
O12 Eu1 O1 C6 176.6(5) . .
Ni2 Eu1 O1 C6 142.4(5) . .
Eu1 Eu1 O1 C6 -79.7(5) 3_576 .
O6 Eu1 O1 Ni1 -140.42(18) . .
O9 Eu1 O1 Ni1 157.1(3) . .
O2 Eu1 O1 Ni1 140.97(19) . .
O8 Eu1 O1 Ni1 -24.0(2) . .
O2 Eu1 O1 Ni1 75.03(17) 3_576 .
O12 Eu1 O1 Ni1 2.68(14) . .
Ni2 Eu1 O1 Ni1 -31.45(14) . .
Eu1 Eu1 O1 Ni1 106.39(14) 3_576 .
O3 C7 O2 Eu1 125.1(5) . .
C1 C7 O2 Eu1 -59.2(6) . .
O3 C7 O2 Eu1 -72.3(6) . 3_576
C1 C7 O2 Eu1 103.4(5) . 3_576
O6 Eu1 O2 C7 -29.2(4) . .
O9 Eu1 O2 C7 -111.8(4) . .
O8 Eu1 O2 C7 -147.3(4) . .
O1 Eu1 O2 C7 62.5(4) . .
O2 Eu1 O2 C7 165.0(5) 3_576 .
O12 Eu1 O2 C7 108.7(4) . .
Ni2 Eu1 O2 C7 84.0(4) . .
Eu1 Eu1 O2 C7 165.0(5) 3_576 .
O6 Eu1 O2 Eu1 165.85(19) . 3_576
O9 Eu1 O2 Eu1 83.19(16) . 3_576
O8 Eu1 O2 Eu1 47.7(4) . 3_576
O1 Eu1 O2 Eu1 -102.46(17) . 3_576
O2 Eu1 O2 Eu1 0.0 3_576 3_576
O12 Eu1 O2 Eu1 -56.27(19) . 3_576
Ni2 Eu1 O2 Eu1 -81.0(3) . 3_576
C14 C19 O4 Ni2 -9.3(10) . .
C18 C19 O4 Ni2 170.8(4) . .
N3 Ni2 O4 C19 20.1(5) . .
O8 Ni2 O4 C19 -164.4(5) . .
O12 Ni2 O4 C19 112.6(5) . .
O7 Ni2 O4 C19 -165.9(8) . .
O1W Ni2 O4 C19 -69.1(5) . .
Eu1 Ni2 O4 C19 152.5(6) . .
O5 C20 O6 Eu1 -176.3(6) . .
C18 C20 O6 Eu1 2.0(10) . .
O9 Eu1 O6 C20 -142.0(7) . .
O2 Eu1 O6 C20 125.7(7) . .
O8 Eu1 O6 C20 -76.4(7) . .
O1 Eu1 O6 C20 56.5(6) . .
O2 Eu1 O6 C20 148.9(6) 3_576 .
O12 Eu1 O6 C20 2.3(7) . .
Ni2 Eu1 O6 C20 -33.8(7) . .
Eu1 Eu1 O6 C20 134.4(6) 3_576 .
C24 C31 O7 Ni2 -8.6(10) . .
O4 Ni2 O7 C31 14.0(12) . .
N3 Ni2 O7 C31 -172.2(5) . .
O8 Ni2 O7 C31 12.5(5) . .
O12 Ni2 O7 C31 94.4(5) . .
O1W Ni2 O7 C31 -83.4(5) . .
Eu1 Ni2 O7 C31 50.0(5) . .
C28 C29 O8 Ni2 -178.0(4) . .
C24 C29 O8 Ni2 0.1(7) . .
C28 C29 O8 Eu1 45.8(7) . .
C24 C29 O8 Eu1 -136.1(4) . .
O4 Ni2 O8 C29 171.4(5) . .
N3 Ni2 O8 C29 -165.3(9) . .
O12 Ni2 O8 C29 -103.8(5) . .
O7 Ni2 O8 C29 -8.9(5) . .
O1W Ni2 O8 C29 79.0(5) . .
Eu1 Ni2 O8 C29 -147.3(5) . .
O4 Ni2 O8 Eu1 -41.34(14) . .
N3 Ni2 O8 Eu1 -18.1(10) . .
O12 Ni2 O8 Eu1 43.50(13) . .
O7 Ni2 O8 Eu1 138.36(15) . .
O1W Ni2 O8 Eu1 -133.73(15) . .
O6 Eu1 O8 C29 -116.9(4) . .
O9 Eu1 O8 C29 -43.1(4) . .
O2 Eu1 O8 C29 -5.1(6) . .
O1 Eu1 O8 C29 137.3(4) . .
O2 Eu1 O8 C29 38.8(4) 3_576 .
O12 Eu1 O8 C29 110.3(4) . .
Ni2 Eu1 O8 C29 148.9(5) . .
Eu1 Eu1 O8 C29 26.9(4) 3_576 .
O6 Eu1 O8 Ni2 94.26(17) . .
O9 Eu1 O8 Ni2 167.98(18) . .
O2 Eu1 O8 Ni2 -154.0(2) . .
O1 Eu1 O8 Ni2 -11.6(2) . .
O2 Eu1 O8 Ni2 -110.12(14) 3_576 .
O12 Eu1 O8 Ni2 -38.60(12) . .
Eu1 Eu1 O8 Ni2 -122.02(10) 3_576 .
O10 C30 O9 Eu1 -176.8(5) . .
C28 C30 O9 Eu1 4.0(9) . .
O6 Eu1 O9 C30 134.8(6) . .
O2 Eu1 O9 C30 -146.9(6) . .
O8 Eu1 O9 C30 19.0(6) . .
O1 Eu1 O9 C30 -161.9(5) . .
O2 Eu1 O9 C30 -78.2(6) 3_576 .
O12 Eu1 O9 C30 -13.6(7) . .
Ni2 Eu1 O9 C30 27.1(6) . .
Eu1 Eu1 O9 C30 -112.3(6) 3_576 .
N1 Ni1 O12 Ni2 23.7(7) . .
N4 Ni1 O12 Ni2 -158.2(2) . .
O1 Ni1 O12 Ni2 99.4(2) . .
N2 Ni1 O12 Ni2 -72.4(2) . .
N1 Ni1 O12 Eu1 -72.7(6) . .
N4 Ni1 O12 Eu1 105.39(19) . .
O1 Ni1 O12 Eu1 3.06(15) . .
N2 Ni1 O12 Eu1 -168.73(18) . .
O4 Ni2 O12 Ni1 -67.4(2) . .
N3 Ni2 O12 Ni1 21.2(2) . .
O8 Ni2 O12 Ni1 -148.5(2) . .
O7 Ni2 O12 Ni1 123.9(2) . .
Eu1 Ni2 O12 Ni1 -105.4(2) . .
O4 Ni2 O12 Eu1 38.09(14) . .
N3 Ni2 O12 Eu1 126.66(17) . .
O8 Ni2 O12 Eu1 -43.10(12) . .
O7 Ni2 O12 Eu1 -130.66(14) . .
O6 Eu1 O12 Ni1 57.9(2) . .
O9 Eu1 O12 Ni1 -171.21(15) . .
O2 Eu1 O12 Ni1 -49.27(19) . .
O8 Eu1 O12 Ni1 155.41(19) . .
O1 Eu1 O12 Ni1 -2.78(14) . .
O2 Eu1 O12 Ni1 -102.77(16) 3_576 .
Ni2 Eu1 O12 Ni1 117.3(2) . .
Eu1 Eu1 O12 Ni1 -78.03(13) 3_576 .
O6 Eu1 O12 Ni2 -59.4(2) . .
O9 Eu1 O12 Ni2 71.5(2) . .
O2 Eu1 O12 Ni2 -166.58(11) . .
O8 Eu1 O12 Ni2 38.09(12) . .
O1 Eu1 O12 Ni2 -120.09(16) . .
O2 Eu1 O12 Ni2 139.92(15) 3_576 .
Eu1 Eu1 O12 Ni2 164.66(9) 3_576 .
